data_7156023
loop_
_publ_author_name
'Samanta, Sadhanendu'
'Mondal, Susmita'
'Hajra, Alakananda'

_publ_section_title
;
 A convergent synthesis of vinyloxyimidazopyridine via Cu(i)-catalyzed
 three-component coupling.
;
_journal_issue 7
_journal_name_full 'Organic &amp; biomolecular chemistry'
_journal_page_first 1088
_journal_page_last 1092
_journal_paper_doi 10.1039/c7ob02883k
_journal_volume 16
_journal_year 2018
_chemical_formula_moiety 'C18 H16 N2 O3'
_chemical_formula_sum 'C18 H16 N2 O3'
_chemical_formula_weight 308.33
_chemical_name_common vbchem162_0m_a
_space_group_crystal_system triclinic
_space_group_IT_number 2
_space_group_name_Hall '-P 1'
_space_group_name_H-M_alt 'P -1'
_symmetry_space_group_name_Hall '-P 1'
_symmetry_space_group_name_H-M 'P -1'
_atom_sites_solution_hydrogens geom
_audit_creation_method SHELXL-2014/7
_cell_angle_alpha 98.745(2)
_cell_angle_beta 102.654(2)
_cell_angle_gamma 102.432(2)
_cell_formula_units_Z 2
_cell_length_a 8.2376(4)
_cell_length_b 8.7359(4)
_cell_length_c 11.8649(6)
_cell_measurement_reflns_used 2996
_cell_measurement_temperature 296(2)
_cell_measurement_theta_max 28.614
_cell_measurement_theta_min 2.441
_cell_volume 795.58(7)
_computing_structure_refinement 'SHELXL-2014/7 (Sheldrick, 2014)'
_diffrn_ambient_temperature 296(2)
_diffrn_measured_fraction_theta_full 0.999
_diffrn_measured_fraction_theta_max 0.995
_diffrn_measurement_device_type char
_diffrn_radiation_type MoK\a
_diffrn_radiation_wavelength 0.71073
_diffrn_reflns_av_R_equivalents 0.0650
_diffrn_reflns_av_unetI/netI 0.0419
_diffrn_reflns_Laue_measured_fraction_full 0.999
_diffrn_reflns_Laue_measured_fraction_max 0.995
_diffrn_reflns_limit_h_max 11
_diffrn_reflns_limit_h_min -11
_diffrn_reflns_limit_k_max 11
_diffrn_reflns_limit_k_min -11
_diffrn_reflns_limit_l_max 15
_diffrn_reflns_limit_l_min -15
_diffrn_reflns_number 24863
_diffrn_reflns_point_group_measured_fraction_full 0.999
_diffrn_reflns_point_group_measured_fraction_max 0.995
_diffrn_reflns_theta_full 25.242
_diffrn_reflns_theta_max 28.614
_diffrn_reflns_theta_min 2.441
_exptl_absorpt_coefficient_mu 0.089
_exptl_crystal_density_diffrn 1.287
_exptl_crystal_description vbchem162_0m_a
_exptl_crystal_F_000 324
_refine_diff_density_max 0.298
_refine_diff_density_min -0.433
_refine_diff_density_rms 0.076
_refine_ls_extinction_method none
_refine_ls_goodness_of_fit_ref 1.158
_refine_ls_hydrogen_treatment constr
_refine_ls_matrix_type full
_refine_ls_number_parameters 210
_refine_ls_number_reflns 4065
_refine_ls_number_restraints 0
_refine_ls_restrained_S_all 1.158
_refine_ls_R_factor_all 0.0913
_refine_ls_R_factor_gt 0.0670
_refine_ls_shift/su_max 0.013
_refine_ls_shift/su_mean 0.000
_refine_ls_structure_factor_coef Fsqd
_refine_ls_weighting_details 'w=1/[\s^2^(Fo^2^)+(0.1000P)^2^+0.2595P] where P=(Fo^2^+2Fc^2^)/3'
_refine_ls_weighting_scheme calc
_refine_ls_wR_factor_gt 0.1789
_refine_ls_wR_factor_ref 0.2103
_reflns_Friedel_coverage 0.000
_reflns_number_gt 2996
_reflns_number_total 4065
_reflns_threshold_expression 'I > 2\s(I)'
_cod_data_source_file c7ob02883k4.cif
_cod_data_source_block vbchem162_0m_a
_cod_depositor_comments 'Adding full bibliography for 7156023--7156024.cif.'
_cod_database_code 7156023
_shelx_shelxl_version_number 2014/7
_shelx_space_group_comment
;
The symmetry employed for this shelxl refinement is uniquely defined
by the following loop, which should always be used as a source of
symmetry information in preference to the above space-group names.
They are only intended as comments.
;

loop_
_space_group_symop_operation_xyz
'x, y, z'
'-x, -y, -z'

loop_
_atom_site_label
_atom_site_type_symbol
_atom_site_fract_x
_atom_site_fract_y
_atom_site_fract_z
_atom_site_U_iso_or_equiv
_atom_site_adp_type
_atom_site_occupancy
_atom_site_site_symmetry_order
_atom_site_calc_flag
_atom_site_refinement_flags_posn
_atom_site_refinement_flags_adp
O1 O 0.25832(17) 0.18653(16) 0.29532(12) 0.0471(4) Uani 1 1 d . .
O2 O -0.23908(18) 0.05316(19) 0.06709(13) 0.0535(4) Uani 1 1 d . .
O3 O -0.0130(2) -0.04063(19) 0.13373(17) 0.0652(5) Uani 1 1 d . .
N2 N 0.63043(18) 0.33339(18) 0.54386(13) 0.0368(4) Uani 1 1 d . .
N1 N 0.3694(2) 0.16099(17) 0.48925(15) 0.0394(4) Uani 1 1 d . .
C8 C 0.6375(2) 0.4346(2) 0.36053(15) 0.0352(4) Uani 1 1 d . .
C17 C -0.0792(2) 0.0687(2) 0.13343(17) 0.0427(4) Uani 1 1 d . .
C7 C 0.5495(2) 0.3380(2) 0.42976(15) 0.0347(4) Uani 1 1 d . .
C14 C 0.3884(2) 0.2344(2) 0.39743(16) 0.0387(4) Uani 1 1 d . .
C6 C 0.5217(2) 0.2261(2) 0.57817(16) 0.0374(4) Uani 1 1 d . .
C9 C 0.8059(2) 0.5263(2) 0.40899(18) 0.0453(5) Uani 1 1 d . .
H9 H 0.8604 0.5268 0.4865 0.054 Uiso 1 1 calc R U
C16 C -0.0047(3) 0.2322(3) 0.20236(19) 0.0488(5) Uani 1 1 d . .
H16 H -0.0703 0.3057 0.1918 0.059 Uiso 1 1 calc R U
C15 C 0.1487(2) 0.2840(2) 0.27861(17) 0.0437(4) Uani 1 1 d . .
H15 H 0.1831 0.3889 0.3219 0.052 Uiso 1 1 calc R U
C2 C 0.5389(3) 0.1701(3) 0.68456(19) 0.0479(5) Uani 1 1 d . .
C5 C 0.2367(3) 0.0418(2) 0.4984(2) 0.0516(5) Uani 1 1 d . .
H5 H 0.1370 0.0008 0.4370 0.062 Uiso 1 1 calc R U
C10 C 0.8944(3) 0.6162(3) 0.3455(2) 0.0530(5) Uani 1 1 d . .
H10 H 1.0070 0.6767 0.3803 0.064 Uiso 1 1 calc R U
C13 C 0.5615(3) 0.4367(3) 0.2445(2) 0.0569(6) Uani 1 1 d . .
H13 H 0.4491 0.3762 0.2088 0.068 Uiso 1 1 calc R U
C18 C -0.3230(3) -0.1014(3) -0.0074(2) 0.0629(6) Uani 1 1 d . .
H18A H -0.2603 -0.1236 -0.0647 0.094 Uiso 1 1 calc R U
H18B H -0.4382 -0.1027 -0.0473 0.094 Uiso 1 1 calc R U
H18C H -0.3266 -0.1816 0.0397 0.094 Uiso 1 1 calc R U
C3 C 0.4058(3) 0.0504(3) 0.6918(2) 0.0582(6) Uani 1 1 d . .
H3 H 0.4153 0.0102 0.7605 0.070 Uiso 1 1 calc R U
C4 C 0.2553(3) -0.0138(3) 0.5990(2) 0.0608(6) Uani 1 1 d . .
H4 H 0.1680 -0.0954 0.6072 0.073 Uiso 1 1 calc R U
C11 C 0.8166(3) 0.6169(3) 0.2307(2) 0.0585(6) Uani 1 1 d . .
H11 H 0.8759 0.6772 0.1872 0.070 Uiso 1 1 calc R U
C12 C 0.6508(3) 0.5275(4) 0.1815(2) 0.0707(8) Uani 1 1 d . .
H12 H 0.5973 0.5280 0.1039 0.085 Uiso 1 1 calc R U
C1 C 0.7001(3) 0.2420(4) 0.7814(2) 0.0673(7) Uani 1 1 d . .
H1A H 0.6855 0.2072 0.8523 0.101 Uiso 1 1 calc R U
H1B H 0.7242 0.3568 0.7950 0.101 Uiso 1 1 calc R U
H1C H 0.7942 0.2083 0.7591 0.101 Uiso 1 1 calc R U

loop_
_atom_site_aniso_label
_atom_site_aniso_U_11
_atom_site_aniso_U_22
_atom_site_aniso_U_33
_atom_site_aniso_U_23
_atom_site_aniso_U_13
_atom_site_aniso_U_12
O1 0.0383(7) 0.0435(8) 0.0479(8) -0.0018(6) -0.0010(6) 0.0071(5)
O2 0.0416(7) 0.0606(9) 0.0497(8) 0.0055(7) -0.0009(6) 0.0123(6)
O3 0.0512(9) 0.0450(9) 0.0843(12) 0.0090(8) -0.0079(8) 0.0100(7)
N2 0.0355(7) 0.0382(8) 0.0383(8) 0.0129(6) 0.0084(6) 0.0107(6)
N1 0.0399(8) 0.0305(7) 0.0485(9) 0.0086(6) 0.0146(7) 0.0074(6)
C8 0.0364(8) 0.0317(8) 0.0376(9) 0.0098(7) 0.0078(7) 0.0092(6)
C17 0.0358(9) 0.0493(11) 0.0409(10) 0.0154(8) 0.0056(7) 0.0074(7)
C7 0.0352(8) 0.0306(8) 0.0374(9) 0.0081(7) 0.0070(7) 0.0081(6)
C14 0.0375(9) 0.0337(9) 0.0406(9) 0.0042(7) 0.0053(7) 0.0073(7)
C6 0.0393(9) 0.0338(8) 0.0439(10) 0.0116(7) 0.0142(7) 0.0135(7)
C9 0.0386(9) 0.0504(11) 0.0422(10) 0.0114(8) 0.0059(7) 0.0050(8)
C16 0.0475(10) 0.0472(11) 0.0495(11) 0.0113(9) 0.0034(8) 0.0162(8)
C15 0.0463(10) 0.0370(9) 0.0436(10) 0.0074(8) 0.0070(8) 0.0073(7)
C2 0.0560(12) 0.0510(11) 0.0518(11) 0.0238(9) 0.0254(9) 0.0251(9)
C5 0.0467(11) 0.0370(10) 0.0718(14) 0.0093(9) 0.0237(10) 0.0055(8)
C10 0.0417(10) 0.0539(12) 0.0602(13) 0.0184(10) 0.0124(9) 0.0020(9)
C13 0.0481(11) 0.0657(14) 0.0463(12) 0.0227(10) -0.0018(9) -0.0012(10)
C18 0.0456(11) 0.0669(15) 0.0599(14) -0.0004(11) -0.0005(10) 0.0044(10)
C3 0.0722(15) 0.0551(13) 0.0692(15) 0.0319(11) 0.0407(12) 0.0265(11)
C4 0.0631(14) 0.0475(12) 0.0830(17) 0.0230(11) 0.0387(13) 0.0110(10)
C11 0.0588(13) 0.0573(13) 0.0662(14) 0.0334(11) 0.0198(11) 0.0112(10)
C12 0.0649(15) 0.0883(19) 0.0546(14) 0.0398(13) 0.0028(11) 0.0063(13)
C1 0.0648(15) 0.0914(19) 0.0549(14) 0.0376(13) 0.0133(11) 0.0262(13)

loop_
_atom_type_symbol
_atom_type_description
_atom_type_scat_dispersion_real
_atom_type_scat_dispersion_imag
_atom_type_scat_source
C C 0.0033 0.0016 'International Tables Vol C Tables 4.2.6.8 and 6.1.1.4'
H H 0.0000 0.0000 'International Tables Vol C Tables 4.2.6.8 and 6.1.1.4'
N N 0.0061 0.0033 'International Tables Vol C Tables 4.2.6.8 and 6.1.1.4'
O O 0.0106 0.0060 'International Tables Vol C Tables 4.2.6.8 and 6.1.1.4'

loop_
_geom_angle_atom_site_label_1
_geom_angle_atom_site_label_2
_geom_angle_atom_site_label_3
_geom_angle
C14 O1 C15 116.03(14)
C17 O2 C18 115.59(17)
C6 N2 C7 106.48(15)
C14 N1 C5 130.49(18)
C14 N1 C6 106.06(14)
C5 N1 C6 123.39(18)
C13 C8 C9 117.17(18)
C13 C8 C7 122.63(17)
C9 C8 C7 120.18(16)
O3 C17 O2 122.53(19)
O3 C17 C16 126.83(17)
O2 C17 C16 110.64(17)
C14 C7 N2 108.93(16)
C14 C7 C8 129.47(17)
N2 C7 C8 121.51(15)
N1 C14 O1 118.11(16)
N1 C14 C7 107.77(16)
O1 C14 C7 133.94(18)
N2 C6 N1 110.73(16)
N2 C6 C2 130.86(18)
N1 C6 C2 118.40(17)
C10 C9 C8 121.83(19)
C10 C9 H9 119.1
C8 C9 H9 119.1
C15 C16 C17 125.14(18)
C15 C16 H16 117.4
C17 C16 H16 117.4
C16 C15 O1 121.53(18)
C16 C15 H15 119.2
O1 C15 H15 119.2
C3 C2 C6 117.4(2)
C3 C2 C1 123.9(2)
C6 C2 C1 118.7(2)
C4 C5 N1 118.0(2)
C4 C5 H5 121.0
N1 C5 H5 121.0
C9 C10 C11 120.1(2)
C9 C10 H10 120.0
C11 C10 H10 120.0
C12 C13 C8 120.7(2)
C12 C13 H13 119.7
C8 C13 H13 119.7
O2 C18 H18A 109.5
O2 C18 H18B 109.5
H18A C18 H18B 109.5
O2 C18 H18C 109.5
H18A C18 H18C 109.5
H18B C18 H18C 109.5
C2 C3 C4 122.3(2)
C2 C3 H3 118.8
C4 C3 H3 118.8
C5 C4 C3 120.5(2)
C5 C4 H4 119.7
C3 C4 H4 119.7
C12 C11 C10 119.0(2)
C12 C11 H11 120.5
C10 C11 H11 120.5
C11 C12 C13 121.3(2)
C11 C12 H12 119.4
C13 C12 H12 119.4
C2 C1 H1A 109.5
C2 C1 H1B 109.5
H1A C1 H1B 109.5
C2 C1 H1C 109.5
H1A C1 H1C 109.5
H1B C1 H1C 109.5

loop_
_geom_bond_atom_site_label_1
_geom_bond_atom_site_label_2
_geom_bond_distance
O1 C14 1.369(2)
O1 C15 1.372(2)
O2 C17 1.345(2)
O2 C18 1.432(3)
O3 C17 1.197(3)
N2 C6 1.327(2)
N2 C7 1.383(2)
N1 C14 1.366(2)
N1 C5 1.374(2)
N1 C6 1.393(2)
C8 C13 1.386(3)
C8 C9 1.389(2)
C8 C7 1.456(2)
C17 C16 1.461(3)
C7 C14 1.372(2)
C6 C2 1.412(3)
C9 C10 1.375(3)
C9 H9 0.9300
C16 C15 1.322(3)
C16 H16 0.9300
C15 H15 0.9300
C2 C3 1.370(3)
C2 C1 1.494(3)
C5 C4 1.346(4)
C5 H5 0.9300
C10 C11 1.373(3)
C10 H10 0.9300
C13 C12 1.379(3)
C13 H13 0.9300
C18 H18A 0.9600
C18 H18B 0.9600
C18 H18C 0.9600
C3 C4 1.407(4)
C3 H3 0.9300
C4 H4 0.9300
C11 C12 1.367(3)
C11 H11 0.9300
C12 H12 0.9300
C1 H1A 0.9600
C1 H1B 0.9600
C1 H1C 0.9600
